data_2200144
loop_
_publ_author_name
'Lynch, Daniel E.'
'McClenaghan, Ian'

_publ_section_title
;
 1-(3-Chloro-4-methylphenyl)-3-pyrroline-2,5-dione
;
_journal_issue 2
_journal_name_full 'Acta Crystallographica Section E'
_journal_page_first o147
_journal_page_last o148
_journal_paper_doi 10.1107/S1600536801001404
_journal_volume 57
_journal_year 2001
_chemical_formula_moiety 'C11 H8 Cl N O2'
_chemical_formula_sum 'C11 H8 Cl N O2'
_chemical_formula_weight 221.63
_chemical_melting_point 413.2(3)
_chemical_name_systematic
;
1-(3-Chloro-4-methylphenyl)pyrroline-2,5-dione
;
_space_group_IT_number 33
_symmetry_cell_setting orthorhombic
_symmetry_space_group_name_Hall 'P 2c -2n'
_symmetry_space_group_name_H-M 'P n a 21'
_audit_creation_method SHELXL-97
_cell_angle_alpha 90.00
_cell_angle_beta 90.00
_cell_angle_gamma 90.00
_cell_formula_units_Z 4
_cell_length_a 10.473(2)
_cell_length_b 24.303(5)
_cell_length_c 3.8594(8)
_cell_measurement_reflns_used 4247
_cell_measurement_temperature 150(2)
_cell_measurement_theta_max 39.39
_cell_measurement_theta_min 2.91
_cell_volume 982.3(3)
_computing_cell_refinement 'DENZO and COLLECT'
_computing_data_collection 'DENZO (Otwinowski & Minor, 1997) and COLLECT (Hooft, 1998)'
_computing_data_reduction 'DENZO and COLLECT'
_computing_molecular_graphics 'PLATON97 (Spek, 1997)'
_computing_publication_material SHELXL97
_computing_structure_refinement 'SHELXL97 (Sheldrick, 1997)'
_computing_structure_solution 'SHELXS97 (Sheldrick, 1997)'
_diffrn_ambient_temperature 150(2)
_diffrn_detector_area_resol_mean 9.091
_diffrn_measured_fraction_theta_full .988
_diffrn_measured_fraction_theta_max .988
_diffrn_measurement_device_type 'Enraf Nonius KappaCCD area-detector'
_diffrn_measurement_method '\f and \w'
_diffrn_radiation_monochromator graphite
_diffrn_radiation_source 'Enraf Nonius FR591 rotating anode'
_diffrn_radiation_type MoK\a
_diffrn_radiation_wavelength .71073
_diffrn_reflns_av_R_equivalents .091
_diffrn_reflns_av_sigmaI/netI .089
_diffrn_reflns_limit_h_max 13
_diffrn_reflns_limit_h_min 0
_diffrn_reflns_limit_k_max 31
_diffrn_reflns_limit_k_min 0
_diffrn_reflns_limit_l_max 4
_diffrn_reflns_limit_l_min -4
_diffrn_reflns_number 6579
_diffrn_reflns_theta_full 27.47
_diffrn_reflns_theta_max 27.47
_diffrn_reflns_theta_min 3.18
_diffrn_standards_decay_% 0
_diffrn_standards_number 0
_exptl_absorpt_coefficient_mu .364
_exptl_absorpt_correction_T_max .982
_exptl_absorpt_correction_T_min .825
_exptl_absorpt_correction_type multi-scan
_exptl_absorpt_process_details '(SORTAV; Blessing, 1995)'
_exptl_crystal_colour yellow
_exptl_crystal_density_diffrn 1.499
_exptl_crystal_density_method 'not measured'
_exptl_crystal_description needle
_exptl_crystal_F_000 456
_exptl_crystal_size_max .55
_exptl_crystal_size_mid .05
_exptl_crystal_size_min .05
_refine_diff_density_max .49
_refine_diff_density_min -.37
_refine_ls_abs_structure_details 'Flack (1983)'
_refine_ls_abs_structure_Flack .28(11)
_refine_ls_extinction_method none
_refine_ls_goodness_of_fit_ref 1.00
_refine_ls_hydrogen_treatment constr
_refine_ls_matrix_type full
_refine_ls_number_parameters 137
_refine_ls_number_reflns 2076
_refine_ls_number_restraints 1
_refine_ls_restrained_S_all 1.00
_refine_ls_R_factor_all .078
_refine_ls_R_factor_gt .052
_refine_ls_shift/su_max <0.001
_refine_ls_shift/su_mean <0.001
_refine_ls_structure_factor_coef Fsqd
_refine_ls_weighting_details 'w = 1/[\s^2^(Fo^2^)+(0.0742P)^2^] where P = (Fo^2^+2Fc^2^)/3'
_refine_ls_weighting_scheme calc
_refine_ls_wR_factor_ref .131
_reflns_number_gt 1583
_reflns_number_total 2076
_reflns_threshold_expression I>2\s(I)
_cod_data_source_file ci6006.cif
_cod_data_source_block I
_cod_depositor_comments
;
The following automatic conversions were performed:
'_symmetry_cell_setting' value 'Orthorhombic' changed to 'orthorhombic'
according to '/home/saulius/struct/CIF-dictionaries/cif_core.dic'
dictionary named 'cif_core.dic' version 2.4.1 from 2010-06-29.

Automatic conversion script
Id: cif_fix_enum 1527 2010-12-29 10:47:43Z saulius 

The following automatic conversions were performed:

'_chemical_melting_point' value '413-413.5 K' was changed to
'413.2(3)' - the average value was taken and precision was estimated.

Automatic conversion script
Id: cif_fix_values 1646 2011-03-28 12:23:43Z adriana 

The following automatic conversions were performed:

'_chemical_melting_point' value '413-413.5 K' was changed to
'413.2(3)' - the average value was taken and precision was
estimated.

'_symmetry_cell_setting' value 'Orthorhombic' changed to
'orthorhombic' according to
/home/saulius/struct/CIF-dictionaries/cif_core.dic dictionary named
'cif_core.dic' version 2.4.1 from
2010-06-29.

'_exptl_absorpt_correction_type' value 'Multi-scan'
changed to 'multi-scan' according to
/home/saulius/struct/CIF-dictionaries/cif_core.dic dictionary named
'cif_core.dic' version 2.4.1 from 2010-06-29.

Automatic conversion script
Id: cif_fix_values 1715 2011-07-08 13:25:40Z adriana 
;
_cod_database_code 2200144
_cod_database_fobs_code 2200144

loop_
_symmetry_equiv_pos_as_xyz
'x, y, z'
'-x, -y, z+1/2'
'x+1/2, -y+1/2, z'
'-x+1/2, y+1/2, z+1/2'

loop_
_atom_site_label
_atom_site_fract_x
_atom_site_fract_y
_atom_site_fract_z
_atom_site_U_iso_or_equiv
_atom_site_adp_type
_atom_site_calc_flag
_atom_site_refinement_flags
_atom_site_occupancy
_atom_site_disorder_assembly
_atom_site_disorder_group
_atom_site_type_symbol
N1 .6048(3) .34814(10) .7957(7) .0263(7) Uani d . 1 . . N
C2 .6172(3) .29531(13) .9388(9) .0265(7) Uani d . 1 . . C
O2 .5295(2) .26786(9) 1.0459(7) .0329(6) Uani d . 1 . . O
C3 .7553(3) .28254(13) .9360(10) .0300(8) Uani d . 1 . . C
H3 .7927 .2493 1.0174 .038 Uiso calc R 1 . . H
C4 .8180(3) .32409(15) .8042(9) .0358(9) Uani d . 1 . . C
H4 .9080 .3260 .7769 .045 Uiso calc R 1 . . H
C5 .7259(3) .36778(15) .7037(10) .0334(8) Uani d . 1 . . C
O5 .7472(2) .41149(10) .5664(8) .0452(7) Uani d . 1 . . O
C6 .4875(3) .37742(12) .7585(9) .0234(7) Uani d . 1 . . C
C7 .3849(3) .35109(12) .6061(8) .0242(7) Uani d . 1 . . C
H7 .3931 .3145 .5218 .030 Uiso calc R 1 . . H
C8 .2704(3) .37884(12) .5787(8) .0241(7) Uani d . 1 . . C
Cl8 .14304(7) .34360(3) .3922(3) .0320(2) Uani d . 1 . . Cl
C9 .2546(3) .43270(13) .6965(8) .0262(7) Uani d . 1 . . C
C10 .3599(3) .45747(13) .8481(9) .0257(7) Uani d . 1 . . C
H10 .3522 .4941 .9320 .032 Uiso calc R 1 . . H
C11 .4767(3) .43050(11) .8816(10) .0275(7) Uani d . 1 . . C
H11 .5474 .4483 .9871 .034 Uiso calc R 1 . . H
C12 .1308(3) .46269(16) .6597(10) .0355(9) Uani d . 1 . . C
H121 .1087 .4657 .4137 .044 Uiso calc R 1 . . H
H122 .1390 .4996 .7594 .044 Uiso calc R 1 . . H
H123 .0635 .4425 .7819 .044 Uiso calc R 1 . . H

loop_
_atom_site_aniso_label
_atom_site_aniso_U_11
_atom_site_aniso_U_22
_atom_site_aniso_U_33
_atom_site_aniso_U_12
_atom_site_aniso_U_13
_atom_site_aniso_U_23
N1 .0243(15) .0187(14) .0359(19) .0001(10) .0013(11) .0037(11)
C2 .0348(19) .0190(16) .0258(18) .0012(14) .0020(14) -.0002(14)
O2 .0312(13) .0221(12) .0455(13) -.0001(11) .0054(10) .0060(10)
C3 .0289(17) .0222(16) .039(2) .0068(14) -.0007(15) .0023(14)
C4 .0275(19) .032(2) .048(3) .0034(15) .0025(15) .0066(16)
C5 .033(2) .0281(19) .0394(19) -.0001(16) .0007(16) .0051(15)
O5 .0360(15) .0275(14) .0722(19) -.0013(11) .0068(14) .0197(13)
C6 .0239(17) .0203(15) .0262(16) .0023(14) .0019(13) .0037(11)
C7 .0286(18) .0196(17) .0243(18) .0000(13) .0019(13) .0002(13)
C8 .0267(17) .0224(16) .0233(16) -.0044(14) .0001(13) .0003(12)
Cl8 .0281(4) .0350(4) .0330(4) -.0040(3) -.0014(4) -.0035(4)
C9 .0299(19) .0240(17) .0248(17) .0024(14) .0049(14) .0037(14)
C10 .0317(18) .0184(14) .0269(19) .0018(13) .0062(13) .0015(13)
C11 .0324(17) .0215(15) .0286(16) -.0042(13) .0000(16) .0009(15)
C12 .040(2) .029(2) .037(2) .0099(16) -.0013(15) .0003(14)

loop_
_atom_type_symbol
_atom_type_description
_atom_type_scat_dispersion_real
_atom_type_scat_dispersion_imag
_atom_type_scat_source
C C .0033 .0016 'International Tables Vol C Tables 4.2.6.8 and 6.1.1.4'
H H .0000 .0000 'International Tables Vol C Tables 4.2.6.8 and 6.1.1.4'
N N .0061 .0033 'International Tables Vol C Tables 4.2.6.8 and 6.1.1.4'
O O .0106 .0060 'International Tables Vol C Tables 4.2.6.8 and 6.1.1.4'
Cl Cl .1484 .1585 'International Tables Vol C Tables 4.2.6.8 and 6.1.1.4'

loop_
_geom_angle_atom_site_label_1
_geom_angle_atom_site_label_2
_geom_angle_atom_site_label_3
_geom_angle
C5 N1 C2 109.1(3)
C5 N1 C6 125.7(3)
C2 N1 C6 125.1(3)
O2 C2 N1 124.7(3)
O2 C2 C3 129.0(3)
N1 C2 C3 106.2(3)
C4 C3 C2 109.4(3)
C4 C3 H3 125.3
C2 C3 H3 125.3
C3 C4 C5 109.2(3)
C3 C4 H4 125.4
C5 C4 H4 125.4
O5 C5 N1 125.3(3)
O5 C5 C4 128.6(3)
N1 C5 C4 106.1(3)
C11 C6 C7 121.0(3)
C11 C6 N1 120.2(3)
C7 C6 N1 118.8(3)
C8 C7 C6 118.8(3)
C8 C7 H7 120.6
C6 C7 H7 120.6
C7 C8 C9 122.4(3)
C7 C8 Cl8 117.2(2)
C9 C8 Cl8 120.4(2)
C10 C9 C8 116.8(3)
C10 C9 C12 121.2(3)
C8 C9 C12 121.9(3)
C9 C10 C11 122.2(3)
C9 C10 H10 118.9
C11 C10 H10 118.9
C6 C11 C10 118.7(3)
C6 C11 H11 120.6
C10 C11 H11 120.6
C9 C12 H121 109.5
C9 C12 H122 109.5
H121 C12 H122 109.5
C9 C12 H123 109.5
H121 C12 H123 109.5
H122 C12 H123 109.5

loop_
_geom_bond_atom_site_label_1
_geom_bond_atom_site_label_2
_geom_bond_site_symmetry_2
_geom_bond_distance
_geom_bond_publ_flag
N1 C5 . 1.401(4) ?
N1 C2 . 1.404(4) ?
N1 C6 . 1.427(4) ?
C2 O2 . 1.208(4) ?
C2 C3 . 1.480(4) ?
C3 C4 . 1.307(5) ?
C3 H3 . .95 ?
C4 C5 . 1.486(5) ?
C4 H4 . .95 ?
C5 O5 . 1.208(4) ?
C6 C11 . 1.380(4) ?
C6 C7 . 1.382(5) ?
C7 C8 . 1.380(4) ?
C7 H7 . .95 ?
C8 C9 . 1.396(4) ?
C8 Cl8 . 1.741(3) ?
C9 C10 . 1.386(5) ?
C9 C12 . 1.494(4) ?
C10 C11 . 1.393(4) ?
C10 H10 . .95 ?
C11 H11 . .95 ?
C12 H121 . .98 ?
C12 H122 . .98 ?
C12 H123 . .98 ?

loop_
_geom_hbond_atom_site_label_D
_geom_hbond_atom_site_label_H
_geom_hbond_atom_site_label_A
_geom_hbond_site_symmetry_A
_geom_hbond_distance_DH
_geom_hbond_distance_HA
_geom_hbond_distance_DA
_geom_hbond_angle_DHA
_geom_hbond_publ_flag
C3 H3 O2 3_555 .95 2.52 3.150(4) 124 yes
C7 H7 O2 1_554 .95 2.59 3.325(4) 135 yes
C10 H10 O5 2_665 .95 2.57 3.480(4) 160 yes

loop_
_geom_torsion_atom_site_label_1
_geom_torsion_atom_site_label_2
_geom_torsion_atom_site_label_3
_geom_torsion_atom_site_label_4
_geom_torsion
C5 N1 C2 O2 179.2(3)
C6 N1 C2 O2 .6(5)
C5 N1 C2 C3 .6(4)
C6 N1 C2 C3 -178.0(3)
O2 C2 C3 C4 -178.4(4)
N1 C2 C3 C4 .1(4)
C2 C3 C4 C5 -.8(4)
C2 N1 C5 O5 178.1(4)
C6 N1 C5 O5 -3.3(6)
C2 N1 C5 C4 -1.0(4)
C6 N1 C5 C4 177.6(3)
C3 C4 C5 O5 -178.0(4)
C3 C4 C5 N1 1.1(4)
C5 N1 C6 C11 -50.1(5)
C2 N1 C6 C11 128.3(3)
C5 N1 C6 C7 131.6(3)
C2 N1 C6 C7 -50.0(5)
C11 C6 C7 C8 .0(5)
N1 C6 C7 C8 178.2(3)
C6 C7 C8 C9 .6(5)
C6 C7 C8 Cl8 -178.9(2)
C7 C8 C9 C10 -.7(5)
Cl8 C8 C9 C10 178.7(3)
C7 C8 C9 C12 178.9(3)
Cl8 C8 C9 C12 -1.7(4)
C8 C9 C10 C11 .3(5)
C12 C9 C10 C11 -179.3(3)
C7 C6 C11 C10 -.3(5)
N1 C6 C11 C10 -178.6(3)
C9 C10 C11 C6 .2(5)

loop_
_cod_related_entry_id
_cod_related_entry_database
_cod_related_entry_code
1 ChemSpider 616537
